data_7017560
loop_
_publ_author_name
'Kobayashi, Atsushi'
'Hara, Hirofumi'
'Yonemura, Tsubasa'
'Chang, Ho-Chol'
'Kato, Masako'

_publ_section_title
;
 Systematic structural control of multichromic platinum(ii)-diimine
 complexes ranging from ionic solid to coordination polymer.
;
_journal_issue 6
_journal_name_full 'Dalton transactions (Cambridge, England : 2003)'
_journal_page_first 1878
_journal_page_last 1888
_journal_paper_doi 10.1039/c1dt11155h
_journal_volume 41
_journal_year 2012
_chemical_formula_moiety 'C14 H18 Ca N4 O10 Pt '
_chemical_formula_sum 'C14 H18 Ca N4 O10 Pt'
_chemical_formula_weight 637.49
_space_group_IT_number 14
_symmetry_cell_setting monoclinic
_symmetry_Int_Tables_number 14
_symmetry_space_group_name_Hall '-P 2yn'
_symmetry_space_group_name_H-M 'P 1 21/n 1'
_cell_angle_alpha 90.0000
_cell_angle_beta 96.7810(14)
_cell_angle_gamma 90.0000
_cell_formula_units_Z 4
_cell_length_a 7.1293(19)
_cell_length_b 17.848(4)
_cell_length_c 16.168(4)
_cell_measurement_reflns_used 6459
_cell_measurement_temperature 150.1
_cell_measurement_theta_max 27.5
_cell_measurement_theta_min 3.0
_cell_volume 2042.9(9)
_computing_cell_refinement CrystalClear
_computing_data_collection CrystalClear
_computing_data_reduction CrystalStructure
_computing_publication_material 'CrystalStructure 3.8'
_computing_structure_refinement SHELXL
_computing_structure_solution SIR2004
_diffrn_ambient_temperature 150.1
_diffrn_detector_area_resol_mean 7.31
_diffrn_measured_fraction_theta_full 0.998
_diffrn_measured_fraction_theta_max 0.998
_diffrn_measurement_device_type 'Rigaku Mercury'
_diffrn_measurement_method \w
_diffrn_radiation_type 'Mo K\a'
_diffrn_radiation_wavelength 0.71070
_diffrn_reflns_av_R_equivalents 0.070
_diffrn_reflns_limit_h_max 9
_diffrn_reflns_limit_h_min -8
_diffrn_reflns_limit_k_max 14
_diffrn_reflns_limit_k_min -23
_diffrn_reflns_limit_l_max 20
_diffrn_reflns_limit_l_min -20
_diffrn_reflns_number 16257
_diffrn_reflns_theta_full 27.48
_diffrn_reflns_theta_max 27.48
_exptl_absorpt_coefficient_mu 7.150
_exptl_absorpt_correction_T_max 1.000
_exptl_absorpt_correction_T_min 0.381
_exptl_absorpt_correction_type numerical
_exptl_absorpt_process_details
;
Higashi, T. (1999). Program for Absorption Correction.
Rigaku Corporation, Tokyo, Japan.
;
_exptl_crystal_colour yellow
_exptl_crystal_density_diffrn 2.072
_exptl_crystal_density_method 'not measured'
_exptl_crystal_description platelet
_exptl_crystal_F_000 1232.00
_exptl_crystal_size_max 0.40
_exptl_crystal_size_mid 0.10
_exptl_crystal_size_min 0.05
_refine_diff_density_max 2.53
_refine_diff_density_min -1.74
_refine_ls_extinction_method none
_refine_ls_goodness_of_fit_ref 1.004
_refine_ls_hydrogen_treatment constr
_refine_ls_number_parameters 263
_refine_ls_number_reflns 4675
_refine_ls_R_factor_gt 0.0335
_refine_ls_shift/su_max 0.0010
_refine_ls_structure_factor_coef Fsqd
_refine_ls_weighting_details 'w = 1/[\s^2^(Fo^2^)+(0.0257P)^2^+0.0000P] where P=(Fo^2^+2Fc^2^)/3'
_refine_ls_weighting_scheme calc
_refine_ls_wR_factor_ref 0.0826
_reflns_number_gt 3746
_reflns_number_total 4675
_reflns_threshold_expression F^2^>2.0\s(F^2^)
_cod_data_source_file c1dt11155h.txt
_cod_data_source_block '__CaPt-6H2O'
_cod_original_cell_volume 2043.0(9)
_cod_original_formula_sum 'C14 H18 Ca N4 O10 Pt '
_cod_database_code 7017560

loop_
_symmetry_equiv_pos_site_id
_symmetry_equiv_pos_as_xyz
1 +X,+Y,+Z
2 1/2-X,1/2+Y,1/2-Z
3 -X,-Y,-Z
4 1/2+X,1/2-Y,1/2+Z

loop_
_atom_site_label
_atom_site_type_symbol
_atom_site_fract_x
_atom_site_fract_y
_atom_site_fract_z
_atom_site_U_iso_or_equiv
_atom_site_adp_type
_atom_site_occupancy
_atom_site_symmetry_multiplicity
_atom_site_calc_flag
_atom_site_refinement_flags
Pt(1) Pt 0.28707(3) 1.040891(10) 0.999085(13) 0.01027(7) Uani 1.00 1 d .
Ca(1) Ca -0.19473(15) 0.57107(6) 0.94463(7) 0.0109(2) Uani 1.00 1 d .
O(1) O 0.4312(5) 0.99942(19) 0.5821(2) 0.0137(8) Uani 1.00 1 d .
O(2) O 0.2039(5) 0.91629(19) 0.5861(2) 0.0158(8) Uani 1.00 1 d .
O(3) O -0.0406(5) 0.68258(19) 0.8826(2) 0.0201(9) Uani 1.00 1 d .
O(4) O 0.0377(5) 0.66170(19) 1.0170(2) 0.0190(9) Uani 1.00 1 d .
O(5) O -0.3290(5) 0.4484(2) 0.9358(2) 0.0245(10) Uani 1.00 1 d .
O(6) O -0.4667(5) 0.6529(2) 0.9276(2) 0.0198(9) Uani 1.00 1 d .
O(7) O -0.3237(6) 0.5621(2) 0.8004(2) 0.0277(10) Uani 1.00 1 d .
O(8) O 0.0316(11) 1.2038(3) 0.7380(3) 0.102(2) Uani 1.00 1 d .
O(9) O 0.3427(10) 1.1735(2) 0.3095(3) 0.080(2) Uani 1.00 1 d .
N(1) N 0.2966(6) 1.0220(2) 0.8751(2) 0.0102(9) Uani 1.00 1 d .
N(2) N 0.2102(6) 0.9302(2) 0.9914(2) 0.0106(9) Uani 1.00 1 d .
N(3) N 0.3955(7) 1.2080(2) 0.9927(3) 0.0241(12) Uani 1.00 1 d .
N(4) N 0.2492(7) 1.0568(2) 1.1866(3) 0.0213(11) Uani 1.00 1 d .
C(1) C 0.3486(7) 1.0725(2) 0.8211(3) 0.0144(11) Uani 1.00 1 d .
C(2) C 0.3568(7) 1.0560(2) 0.7390(3) 0.0139(11) Uani 1.00 1 d .
C(3) C 0.3028(7) 0.9853(2) 0.7092(3) 0.0112(11) Uani 1.00 1 d .
C(4) C 0.2450(7) 0.9324(2) 0.7658(3) 0.0114(11) Uani 1.00 1 d .
C(5) C 0.2453(7) 0.9526(2) 0.8482(3) 0.0110(11) Uani 1.00 1 d .
C(6) C 0.1947(7) 0.9005(2) 0.9130(3) 0.0108(11) Uani 1.00 1 d .
C(7) C 0.1374(7) 0.8275(2) 0.8996(3) 0.0114(11) Uani 1.00 1 d .
C(8) C 0.0986(7) 0.7833(2) 0.9656(3) 0.0129(11) Uani 1.00 1 d .
C(9) C 0.1173(7) 0.8142(2) 1.0448(3) 0.0165(12) Uani 1.00 1 d .
C(10) C 0.1725(7) 0.8871(2) 1.0549(3) 0.0153(12) Uani 1.00 1 d .
C(11) C 0.3141(7) 0.9659(2) 0.6197(3) 0.0114(11) Uani 1.00 1 d .
C(12) C 0.0278(7) 0.7029(2) 0.9539(3) 0.0149(12) Uani 1.00 1 d .
C(13) C 0.3557(7) 1.1463(2) 0.9970(3) 0.0123(11) Uani 1.00 1 d .
C(14) C 0.2664(7) 1.0520(2) 1.1175(3) 0.0124(11) Uani 1.00 1 d .
H(1) H 0.1846 0.9081 1.1093 0.018 Uiso 1.00 1 c R
H(2) H 0.0920 0.7851 1.0913 0.020 Uiso 1.00 1 c R
H(3) H 0.1244 0.8074 0.8448 0.014 Uiso 1.00 1 c R
H(4) H 0.2065 0.8835 0.7476 0.014 Uiso 1.00 1 c R
H(5) H 0.3992 1.0925 0.7027 0.017 Uiso 1.00 1 c R
H(6) H 0.3809 1.1217 0.8404 0.017 Uiso 1.00 1 c R

loop_
_atom_site_aniso_label
_atom_site_aniso_U_11
_atom_site_aniso_U_22
_atom_site_aniso_U_33
_atom_site_aniso_U_12
_atom_site_aniso_U_13
_atom_site_aniso_U_23
Pt(1) 0.01273(13) 0.00940(11) 0.00831(13) -0.00037(8) -0.00031(9) -0.00071(8)
Ca(1) 0.0122(5) 0.0104(5) 0.0097(5) -0.0003(4) 0.0002(4) -0.0006(4)
O(1) 0.013(2) 0.0137(18) 0.014(2) -0.0013(15) 0.0019(16) 0.0016(16)
O(2) 0.017(2) 0.0176(19) 0.013(2) -0.0042(15) 0.0027(16) -0.0054(16)
O(3) 0.029(2) 0.0144(19) 0.016(2) -0.0056(16) 0.0015(18) 0.0001(16)
O(4) 0.026(2) 0.0141(19) 0.017(2) -0.0048(16) 0.0015(18) 0.0050(16)
O(5) 0.016(2) 0.021(2) 0.035(2) -0.0029(16) -0.005(2) 0.0010(18)
O(6) 0.020(2) 0.0162(19) 0.023(2) 0.0044(16) -0.0007(18) -0.0027(17)
O(7) 0.033(2) 0.033(2) 0.014(2) 0.0035(19) -0.005(2) -0.0047(19)
O(8) 0.214(8) 0.055(3) 0.030(3) 0.067(4) -0.019(4) -0.014(2)
O(9) 0.186(7) 0.030(2) 0.026(3) -0.037(3) 0.013(4) -0.010(2)
N(1) 0.013(2) 0.010(2) 0.006(2) 0.0006(17) -0.0025(18) -0.0001(17)
N(2) 0.011(2) 0.007(2) 0.014(2) 0.0026(17) 0.0014(19) 0.0003(17)
N(3) 0.024(3) 0.023(2) 0.025(3) -0.005(2) 0.003(2) -0.007(2)
N(4) 0.027(3) 0.023(2) 0.014(2) -0.001(2) 0.001(2) -0.004(2)
C(1) 0.020(3) 0.010(2) 0.014(3) -0.000(2) 0.003(2) 0.002(2)
C(2) 0.016(3) 0.013(2) 0.013(3) -0.001(2) 0.002(2) 0.002(2)
C(3) 0.010(2) 0.013(2) 0.011(2) 0.003(2) 0.003(2) 0.003(2)
C(4) 0.011(2) 0.010(2) 0.013(2) 0.000(2) 0.001(2) -0.001(2)
C(5) 0.008(2) 0.014(2) 0.012(2) 0.0016(19) 0.002(2) 0.002(2)
C(6) 0.011(2) 0.011(2) 0.011(2) -0.000(2) 0.003(2) 0.001(2)
C(7) 0.011(2) 0.014(2) 0.009(2) 0.000(2) 0.000(2) -0.000(2)
C(8) 0.009(2) 0.013(2) 0.017(3) 0.001(2) 0.001(2) -0.003(2)
C(9) 0.019(3) 0.018(2) 0.013(3) -0.001(2) 0.005(2) 0.009(2)
C(10) 0.022(3) 0.015(2) 0.009(2) -0.001(2) 0.001(2) 0.000(2)
C(11) 0.014(3) 0.010(2) 0.009(2) 0.004(2) -0.001(2) 0.002(2)
C(12) 0.013(3) 0.012(2) 0.020(3) 0.001(2) 0.003(2) 0.002(2)
C(13) 0.015(2) 0.013(2) 0.009(2) -0.000(2) 0.000(2) -0.001(2)
C(14) 0.012(3) 0.013(2) 0.010(3) -0.002(2) -0.008(2) -0.002(2)

loop_
_atom_type_symbol
_atom_type_description
_atom_type_scat_dispersion_real
_atom_type_scat_dispersion_imag
_atom_type_scat_source
C C 0.003 0.002
;
International Tables for Crystallography
(1992, Vol. C, Tables 4.2.6.8 and 6.1.1.4)
;
H H 0.000 0.000
;
International Tables for Crystallography
(1992, Vol. C, Table 6.1.1.4)
;
Ca Ca 0.226 0.306
;
International Tables for Crystallography
(1992, Vol. C, Tables 4.2.6.8 and 6.1.1.4)
;
N N 0.006 0.003
;
International Tables for Crystallography
(1992, Vol. C, Tables 4.2.6.8 and 6.1.1.4)
;
O O 0.011 0.006
;
International Tables for Crystallography
(1992, Vol. C, Tables 4.2.6.8 and 6.1.1.4)
;
Pt Pt -1.703 8.390
;
International Tables for Crystallography
(1992, Vol. C, Tables 4.2.6.8 and 6.1.1.4)
;

loop_
_geom_angle_atom_site_label_1
_geom_angle_atom_site_label_2
_geom_angle_atom_site_label_3
_geom_angle
_geom_angle_publ_flag
_geom_angle_site_symmetry_1
_geom_angle_site_symmetry_3
N(1) Pt(1) N(2) 79.71(16) yes . .
N(1) Pt(1) C(13) 96.02(19) yes . .
N(1) Pt(1) C(14) 175.64(18) yes . .
N(2) Pt(1) C(13) 175.54(19) yes . .
N(2) Pt(1) C(14) 96.13(19) yes . .
C(13) Pt(1) C(14) 88.1(2) yes . .
O(1) Ca(1) O(1) 72.16(12) yes 2_546 4_465
O(1) Ca(1) O(2) 122.85(12) yes 2_546 4_465
O(1) Ca(1) O(3) 87.78(12) yes 2_546 .
O(1) Ca(1) O(4) 86.46(12) yes 2_546 .
O(1) Ca(1) O(5) 79.28(13) yes 2_546 .
O(1) Ca(1) O(6) 162.57(14) yes 2_546 .
O(1) Ca(1) O(7) 90.47(14) yes 2_546 .
O(1) Ca(1) C(11) 97.45(14) yes 2_546 4_465
O(1) Ca(1) C(12) 90.39(14) yes 2_546 .
O(1) Ca(1) O(2) 51.04(11) yes 4_465 4_465
O(1) Ca(1) O(3) 126.25(12) yes 4_465 .
O(1) Ca(1) O(4) 76.82(11) yes 4_465 .
O(1) Ca(1) O(5) 72.83(13) yes 4_465 .
O(1) Ca(1) O(6) 125.24(13) yes 4_465 .
O(1) Ca(1) O(7) 147.49(13) yes 4_465 .
O(1) Ca(1) C(11) 25.38(13) yes 4_465 4_465
O(1) Ca(1) C(12) 102.73(13) yes 4_465 .
O(2) Ca(1) O(3) 118.59(12) yes 4_465 .
O(2) Ca(1) O(4) 76.11(12) yes 4_465 .
O(2) Ca(1) O(5) 88.85(14) yes 4_465 .
O(2) Ca(1) O(6) 74.56(13) yes 4_465 .
O(2) Ca(1) O(7) 140.94(14) yes 4_465 .
O(2) Ca(1) C(11) 25.69(13) yes 4_465 4_465
O(2) Ca(1) C(12) 95.60(15) yes 4_465 .
O(3) Ca(1) O(4) 52.01(12) yes . .
O(3) Ca(1) O(5) 152.31(15) yes . .
O(3) Ca(1) O(6) 81.96(12) yes . .
O(3) Ca(1) O(7) 78.64(13) yes . .
O(3) Ca(1) C(11) 127.13(13) yes . 4_465
O(3) Ca(1) C(12) 26.22(14) yes . .
O(4) Ca(1) O(5) 149.16(13) yes . .
O(4) Ca(1) O(6) 98.09(12) yes . .
O(4) Ca(1) O(7) 130.62(14) yes . .
O(4) Ca(1) C(11) 75.74(13) yes . 4_465
O(4) Ca(1) C(12) 26.25(14) yes . .
O(5) Ca(1) O(6) 103.70(13) yes . .
O(5) Ca(1) O(7) 77.12(15) yes . .
O(5) Ca(1) C(11) 79.16(14) yes . 4_465
O(5) Ca(1) C(12) 169.56(15) yes . .
O(6) Ca(1) O(7) 73.75(14) yes . .
O(6) Ca(1) C(11) 99.98(14) yes . 4_465
O(6) Ca(1) C(12) 86.61(14) yes . .
O(7) Ca(1) C(11) 153.09(15) yes . 4_465
O(7) Ca(1) C(12) 104.70(15) yes . .
C(11) Ca(1) C(12) 100.93(15) yes 4_465 .
Ca(1) O(1) Ca(1) 107.84(14) yes 2_556 4_564
Ca(1) O(1) C(11) 161.4(3) yes 2_556 .
Ca(1) O(1) C(11) 90.1(3) yes 4_564 .
Ca(1) O(2) C(11) 95.7(3) yes 4_564 .
Ca(1) O(3) C(12) 90.2(3) yes . .
Ca(1) O(4) C(12) 91.6(3) yes . .
Pt(1) N(1) C(1) 125.0(3) yes . .
Pt(1) N(1) C(5) 115.4(3) yes . .
C(1) N(1) C(5) 119.6(4) yes . .
Pt(1) N(2) C(6) 114.9(3) yes . .
Pt(1) N(2) C(10) 125.8(3) yes . .
C(6) N(2) C(10) 119.3(4) yes . .
N(1) C(1) C(2) 122.3(4) yes . .
C(1) C(2) C(3) 119.5(5) yes . .
C(2) C(3) C(4) 118.3(5) yes . .
C(2) C(3) C(11) 120.0(4) yes . .
C(4) C(3) C(11) 121.7(4) yes . .
C(3) C(4) C(5) 118.9(4) yes . .
N(1) C(5) C(4) 121.4(4) yes . .
N(1) C(5) C(6) 115.4(4) yes . .
C(4) C(5) C(6) 123.2(4) yes . .
N(2) C(6) C(5) 114.5(4) yes . .
N(2) C(6) C(7) 120.3(4) yes . .
C(5) C(6) C(7) 125.2(4) yes . .
C(6) C(7) C(8) 120.1(4) yes . .
C(7) C(8) C(9) 118.7(4) yes . .
C(7) C(8) C(12) 122.3(4) yes . .
C(9) C(8) C(12) 118.9(4) yes . .
C(8) C(9) C(10) 119.1(5) yes . .
N(2) C(10) C(9) 122.6(5) yes . .
Ca(1) C(11) O(1) 64.5(2) yes 4_564 .
Ca(1) C(11) O(2) 58.6(2) yes 4_564 .
Ca(1) C(11) C(3) 175.7(3) yes 4_564 .
O(1) C(11) O(2) 123.1(5) yes . .
O(1) C(11) C(3) 118.5(4) yes . .
O(2) C(11) C(3) 118.4(4) yes . .
Ca(1) C(12) O(3) 63.6(2) yes . .
Ca(1) C(12) O(4) 62.2(2) yes . .
Ca(1) C(12) C(8) 164.4(3) yes . .
O(3) C(12) O(4) 124.0(4) yes . .
O(3) C(12) C(8) 118.3(4) yes . .
O(4) C(12) C(8) 117.7(4) yes . .
Pt(1) C(13) N(3) 177.5(5) yes . .
Pt(1) C(14) N(4) 177.7(4) yes . .
N(1) C(1) H(6) 118.8 no . .
C(2) C(1) H(6) 118.8 no . .
C(1) C(2) H(5) 120.3 no . .
C(3) C(2) H(5) 120.3 no . .
C(3) C(4) H(4) 120.5 no . .
C(5) C(4) H(4) 120.5 no . .
C(6) C(7) H(3) 119.9 no . .
C(8) C(7) H(3) 119.9 no . .
C(8) C(9) H(2) 120.5 no . .
C(10) C(9) H(2) 120.4 no . .
N(2) C(10) H(1) 118.7 no . .
C(9) C(10) H(1) 118.7 no . .

loop_
_geom_bond_atom_site_label_1
_geom_bond_atom_site_label_2
_geom_bond_distance
_geom_bond_publ_flag
_geom_bond_site_symmetry_2
Pt(1) N(1) 2.042(4) yes .
Pt(1) N(2) 2.050(4) yes .
Pt(1) C(13) 1.946(5) yes .
Pt(1) C(14) 1.948(5) yes .
Ca(1) O(1) 2.355(3) yes 2_546
Ca(1) O(1) 2.618(3) yes 4_465
Ca(1) O(2) 2.489(4) yes 4_465
Ca(1) O(3) 2.537(3) yes .
Ca(1) O(4) 2.505(3) yes .
Ca(1) O(5) 2.387(3) yes .
Ca(1) O(6) 2.417(3) yes .
Ca(1) O(7) 2.409(4) yes .
Ca(1) C(11) 2.900(5) yes 4_465
Ca(1) C(12) 2.832(5) yes .
O(1) C(11) 1.243(6) yes .
O(2) C(11) 1.263(6) yes .
O(3) C(12) 1.251(6) yes .
O(4) C(12) 1.253(6) yes .
N(1) C(1) 1.338(7) yes .
N(1) C(5) 1.350(6) yes .
N(2) C(6) 1.365(6) yes .
N(2) C(10) 1.335(7) yes .
N(3) C(13) 1.141(6) yes .
N(4) C(14) 1.140(7) yes .
C(1) C(2) 1.367(8) yes .
C(2) C(3) 1.389(7) yes .
C(3) C(4) 1.410(7) yes .
C(3) C(11) 1.499(7) yes .
C(4) C(5) 1.380(7) yes .
C(5) C(6) 1.477(7) yes .
C(6) C(7) 1.376(6) yes .
C(7) C(8) 1.382(7) yes .
C(8) C(9) 1.385(7) yes .
C(8) C(12) 1.526(6) yes .
C(9) C(10) 1.363(7) yes .
C(1) H(6) 0.950 no .
C(2) H(5) 0.950 no .
C(4) H(4) 0.950 no .
C(7) H(3) 0.950 no .
C(9) H(2) 0.950 no .
C(10) H(1) 0.950 no .

loop_
_geom_contact_atom_site_label_1
_geom_contact_atom_site_label_2
_geom_contact_distance
_geom_contact_site_symmetry_2
Pt(1) Pt(1) 3.3657(2) 3_677
Pt(1) N(1) 3.575(4) 3_677
Pt(1) C(10) 3.532(5) 3_577
O(1) O(1) 2.937(5) 3_676
O(2) O(5) 2.715(5) 2_456
O(4) O(5) 2.895(5) 3_567
O(4) O(9) 2.841(6) 2_546
O(5) O(2) 2.715(5) 2_446
O(5) O(4) 2.895(5) 3_567
O(5) O(6) 3.320(5) 3_467
O(5) O(9) 3.315(7) 4_465
O(5) C(11) 3.483(6) 2_446
O(6) O(5) 3.320(5) 3_467
O(6) O(8) 2.814(6) 2_446
O(6) N(3) 2.815(5) 3_577
O(7) O(8) 2.959(7) 2_446
O(7) N(4) 2.897(6) 4_464
O(8) O(6) 2.814(6) 2_456
O(8) O(7) 2.959(7) 2_456
O(8) O(9) 2.883(8) 4_475
O(8) C(1) 3.418(8) .
O(8) C(2) 3.512(8) .
O(9) O(4) 2.841(6) 2_556
O(9) O(5) 3.315(7) 4_564
O(9) O(8) 2.883(8) 4_574
O(9) N(4) 2.902(6) 1_554
O(9) C(9) 3.433(7) 2_556
O(9) C(11) 3.581(7) 3_676
N(1) Pt(1) 3.575(4) 3_677
N(1) C(14) 3.373(6) 3_677
N(2) C(13) 3.368(6) 3_677
N(3) O(6) 2.815(5) 3_577
N(3) C(8) 3.593(7) 3_677
N(4) O(7) 2.897(6) 4_565
N(4) O(9) 2.902(6) 1_556
N(4) C(2) 3.549(7) 3_677
N(4) C(3) 3.512(7) 3_677
N(4) C(5) 3.508(7) 3_577
N(4) C(6) 3.462(7) 3_577
N(4) C(7) 3.590(6) 3_577
C(1) O(8) 3.418(8) .
C(1) C(14) 3.580(7) 3_677
C(2) O(8) 3.512(8) .
C(2) N(4) 3.549(7) 3_677
C(3) N(4) 3.512(7) 3_677
C(5) N(4) 3.508(7) 3_577
C(5) C(14) 3.461(7) 3_677
C(6) N(4) 3.462(7) 3_577
C(6) C(13) 3.462(7) 3_677
C(6) C(14) 3.374(7) 3_577
C(7) N(4) 3.590(6) 3_577
C(7) C(14) 3.578(7) 3_577
C(8) N(3) 3.593(7) 3_677
C(8) C(13) 3.591(7) 3_577
C(9) O(9) 3.433(7) 2_546
C(9) C(13) 3.433(7) 3_577
C(10) Pt(1) 3.532(5) 3_577
C(11) O(5) 3.483(6) 2_456
C(11) O(9) 3.581(7) 3_676
C(13) N(2) 3.368(6) 3_677
C(13) C(6) 3.462(7) 3_677
C(13) C(8) 3.591(7) 3_577
C(13) C(9) 3.433(7) 3_577
C(14) N(1) 3.373(6) 3_677
C(14) C(1) 3.580(7) 3_677
C(14) C(5) 3.461(7) 3_677
C(14) C(6) 3.374(7) 3_577
C(14) C(7) 3.578(7) 3_577
O(7) H(1) 3.143 4_464
O(8) H(2) 3.000 3_577
O(8) H(3) 3.465 2_556
O(8) H(5) 3.391 .
O(8) H(6) 3.181 .
O(9) H(2) 2.564 2_556
O(9) H(4) 3.595 3_676
N(3) H(2) 3.582 3_577
N(4) H(3) 3.592 3_577
C(1) H(1) 3.402 3_677
C(10) H(6) 3.429 3_677
C(13) H(2) 3.557 3_577
H(1) O(7) 3.143 4_565
H(1) C(1) 3.402 3_677
H(1) H(6) 3.153 3_677
H(2) O(8) 3.000 3_577
H(2) O(9) 2.564 2_546
H(2) N(3) 3.582 3_577
H(2) C(13) 3.557 3_577
H(3) O(8) 3.465 2_546
H(3) N(4) 3.592 3_577
H(4) O(9) 3.595 3_676
H(5) O(8) 3.391 .
H(6) O(8) 3.181 .
H(6) C(10) 3.429 3_677
H(6) H(1) 3.153 3_677

loop_
_geom_torsion_atom_site_label_1
_geom_torsion_atom_site_label_2
_geom_torsion_atom_site_label_3
_geom_torsion_atom_site_label_4
_geom_torsion
_geom_torsion_site_symmetry_1
_geom_torsion_site_symmetry_3
_geom_torsion_site_symmetry_4
N(1) Pt(1) N(2) C(6) -2.8(3) . . .
N(1) Pt(1) N(2) C(10) 178.4(4) . . .
N(2) Pt(1) N(1) C(1) -177.8(4) . . .
N(2) Pt(1) N(1) C(5) 2.3(3) . . .
N(1) Pt(1) C(13) N(3) 6(11) . . .
C(13) Pt(1) N(1) C(1) 3.5(4) . . .
C(13) Pt(1) N(1) C(5) -176.5(3) . . .
N(1) Pt(1) C(14) N(4) -19(12) . . .
C(14) Pt(1) N(1) C(1) 165(2) . . .
C(14) Pt(1) N(1) C(5) -15(2) . . .
N(2) Pt(1) C(13) N(3) -10(10) . . .
C(13) Pt(1) N(2) C(6) 14(2) . . .
C(13) Pt(1) N(2) C(10) -165(2) . . .
N(2) Pt(1) C(14) N(4) -36(10) . . .
C(14) Pt(1) N(2) C(6) 175.9(3) . . .
C(14) Pt(1) N(2) C(10) -2.9(4) . . .
C(13) Pt(1) C(14) N(4) 143(10) . . .
C(14) Pt(1) C(13) N(3) -172(11) . . .
O(1) Ca(1) O(1) C(11) 174.9(3) 2_546 4_465 4_465
O(1) Ca(1) O(1) C(11) 164.0(10) 4_465 2_546 2_546
O(1) Ca(1) O(2) C(11) -9.5(3) 2_546 4_465 4_465
O(2) Ca(1) O(1) C(11) 170.3(10) 4_465 2_546 2_546
O(1) Ca(1) O(3) C(12) -95.4(3) 2_546 . .
O(3) Ca(1) O(1) C(11) -66.7(10) . 2_546 2_546
O(1) Ca(1) O(4) C(12) 98.1(3) 2_546 . .
O(4) Ca(1) O(1) C(11) -118.7(10) . 2_546 2_546
O(5) Ca(1) O(1) C(11) 88.7(10) . 2_546 2_546
O(6) Ca(1) O(1) C(11) -12.9(12) . 2_546 2_546
O(7) Ca(1) O(1) C(11) 11.9(10) . 2_546 2_546
O(1) Ca(1) C(11) O(1) -4.9(2) 2_546 4_465 4_465
O(1) Ca(1) C(11) O(2) 171.9(2) 2_546 4_465 4_465
O(1) Ca(1) C(11) C(3) -140(4) 2_546 4_465 4_465
C(11) Ca(1) O(1) C(11) 166.2(10) 4_465 2_546 2_546
O(1) Ca(1) C(12) O(3) 84.2(3) 2_546 . .
O(1) Ca(1) C(12) O(4) -81.2(3) 2_546 . .
O(1) Ca(1) C(12) C(8) -174.8(14) 2_546 . .
C(12) Ca(1) O(1) C(11) -92.8(10) . 2_546 2_546
O(1) Ca(1) O(2) C(11) -1.8(2) 4_465 4_465 4_465
O(2) Ca(1) O(1) C(11) 1.8(2) 4_465 4_465 4_465
O(1) Ca(1) O(3) C(12) -29.5(3) 4_465 . .
O(3) Ca(1) O(1) C(11) 101.6(3) . 4_465 4_465
O(1) Ca(1) O(4) C(12) 170.6(3) 4_465 . .
O(4) Ca(1) O(1) C(11) 84.4(2) . 4_465 4_465
O(5) Ca(1) O(1) C(11) -101.1(3) . 4_465 4_465
O(6) Ca(1) O(1) C(11) -6.2(3) . 4_465 4_465
O(7) Ca(1) O(1) C(11) -124.3(3) . 4_465 4_465
O(1) Ca(1) C(11) O(2) 176.8(4) 4_465 4_465 4_465
O(1) Ca(1) C(11) C(3) -135(4) 4_465 4_465 4_465
O(1) Ca(1) C(12) O(3) 156.0(2) 4_465 . .
O(1) Ca(1) C(12) O(4) -9.4(3) 4_465 . .
O(1) Ca(1) C(12) C(8) -103.0(14) 4_465 . .
C(12) Ca(1) O(1) C(11) 88.7(3) . 4_465 4_465
O(2) Ca(1) O(3) C(12) 31.3(3) 4_465 . .
O(3) Ca(1) O(2) C(11) -116.9(2) . 4_465 4_465
O(2) Ca(1) O(4) C(12) -136.8(3) 4_465 . .
O(4) Ca(1) O(2) C(11) -85.9(2) . 4_465 4_465
O(5) Ca(1) O(2) C(11) 66.9(3) . 4_465 4_465
O(6) Ca(1) O(2) C(11) 171.5(3) . 4_465 4_465
O(7) Ca(1) O(2) C(11) 134.7(3) . 4_465 4_465
O(2) Ca(1) C(11) O(1) -176.8(4) 4_465 4_465 4_465
O(2) Ca(1) C(11) C(3) 48(4) 4_465 4_465 4_465
O(2) Ca(1) C(12) O(3) -152.8(3) 4_465 . .
O(2) Ca(1) C(12) O(4) 41.9(3) 4_465 . .
O(2) Ca(1) C(12) C(8) -51.7(14) 4_465 . .
C(12) Ca(1) O(2) C(11) -103.6(3) . 4_465 4_465
O(3) Ca(1) O(4) C(12) 8.1(3) . . .
O(4) Ca(1) O(3) C(12) -8.2(2) . . .
O(5) Ca(1) O(3) C(12) -157.1(3) . . .
O(6) Ca(1) O(3) C(12) 98.7(3) . . .
O(7) Ca(1) O(3) C(12) 173.7(3) . . .
O(3) Ca(1) C(11) O(1) -97.7(2) . 4_465 4_465
O(3) Ca(1) C(11) O(2) 79.1(3) . 4_465 4_465
O(3) Ca(1) C(11) C(3) 127(4) . 4_465 4_465
C(11) Ca(1) O(3) C(12) 2.3(3) 4_465 . .
O(3) Ca(1) C(12) O(4) -165.4(5) . . .
O(3) Ca(1) C(12) C(8) 101.0(14) . . .
O(5) Ca(1) O(4) C(12) 160.2(3) . . .
O(6) Ca(1) O(4) C(12) -65.0(3) . . .
O(7) Ca(1) O(4) C(12) 10.5(3) . . .
O(4) Ca(1) C(11) O(1) -89.3(2) . 4_465 4_465
O(4) Ca(1) C(11) O(2) 87.5(2) . 4_465 4_465
O(4) Ca(1) C(11) C(3) 135(4) . 4_465 4_465
C(11) Ca(1) O(4) C(12) -163.3(3) 4_465 . .
O(4) Ca(1) C(12) O(3) 165.4(5) . . .
O(4) Ca(1) C(12) C(8) -93.6(15) . . .
O(5) Ca(1) C(11) O(1) 72.7(2) . 4_465 4_465
O(5) Ca(1) C(11) O(2) -110.5(3) . 4_465 4_465
O(5) Ca(1) C(11) C(3) -63(4) . 4_465 4_465
O(5) Ca(1) C(12) O(3) 92.3(9) . . .
O(5) Ca(1) C(12) O(4) -73.0(10) . . .
O(5) Ca(1) C(12) C(8) -166.7(11) . . .
O(6) Ca(1) C(11) O(1) 174.9(2) . 4_465 4_465
O(6) Ca(1) C(11) O(2) -8.4(3) . 4_465 4_465
O(6) Ca(1) C(11) C(3) 39(4) . 4_465 4_465
O(6) Ca(1) C(12) O(3) -78.6(3) . . .
O(6) Ca(1) C(12) O(4) 116.0(3) . . .
O(6) Ca(1) C(12) C(8) 22.4(14) . . .
O(7) Ca(1) C(11) O(1) 101.2(4) . 4_465 4_465
O(7) Ca(1) C(11) O(2) -82.0(4) . 4_465 4_465
O(7) Ca(1) C(11) C(3) -34(4) . 4_465 4_465
O(7) Ca(1) C(12) O(3) -6.4(3) . . .
O(7) Ca(1) C(12) O(4) -171.8(3) . . .
O(7) Ca(1) C(12) C(8) 94.6(14) . . .
C(11) Ca(1) C(12) O(3) -178.2(3) 4_465 . .
C(11) Ca(1) C(12) O(4) 16.5(3) 4_465 . .
C(11) Ca(1) C(12) C(8) -77.2(14) 4_465 . .
C(12) Ca(1) C(11) O(1) -96.7(2) . 4_465 4_465
C(12) Ca(1) C(11) O(2) 80.1(3) . 4_465 4_465
C(12) Ca(1) C(11) C(3) 128(4) . 4_465 4_465
Ca(1) O(1) C(11) Ca(1) -164.8(10) 2_556 . 4_564
Ca(1) O(1) C(11) O(2) -161.5(7) 2_556 . .
Ca(1) O(1) C(11) C(3) 18.7(13) 2_556 . .
Ca(1) O(1) C(11) O(2) 3.3(4) 4_564 . .
Ca(1) O(1) C(11) C(3) -176.6(4) 4_564 . .
Ca(1) O(2) C(11) O(1) -3.5(5) 4_564 . .
Ca(1) O(2) C(11) C(3) 176.4(3) 4_564 . .
Ca(1) O(3) C(12) O(4) 15.6(5) . . .
Ca(1) O(3) C(12) C(8) -162.6(4) . . .
Ca(1) O(4) C(12) O(3) -15.9(5) . . .
Ca(1) O(4) C(12) C(8) 162.4(4) . . .
Pt(1) N(1) C(1) C(2) 178.3(4) . . .
Pt(1) N(1) C(5) C(4) 179.9(3) . . .
Pt(1) N(1) C(5) C(6) -1.4(5) . . .
C(1) N(1) C(5) C(4) -0.0(6) . . .
C(1) N(1) C(5) C(6) 178.6(4) . . .
C(5) N(1) C(1) C(2) -1.8(7) . . .
Pt(1) N(2) C(6) C(5) 2.9(5) . . .
Pt(1) N(2) C(6) C(7) -177.6(3) . . .
Pt(1) N(2) C(10) C(9) 178.2(4) . . .
C(6) N(2) C(10) C(9) -0.5(7) . . .
C(10) N(2) C(6) C(5) -178.3(4) . . .
C(10) N(2) C(6) C(7) 1.2(7) . . .
N(1) C(1) C(2) C(3) 2.5(8) . . .
C(1) C(2) C(3) C(4) -1.4(7) . . .
C(1) C(2) C(3) C(11) -179.0(4) . . .
C(2) C(3) C(4) C(5) -0.3(6) . . .
C(2) C(3) C(11) Ca(1) -107(4) . . 4_564
C(2) C(3) C(11) O(1) 26.5(7) . . .
C(2) C(3) C(11) O(2) -153.4(4) . . .
C(4) C(3) C(11) Ca(1) 75(4) . . 4_564
C(4) C(3) C(11) O(1) -151.0(4) . . .
C(4) C(3) C(11) O(2) 29.1(7) . . .
C(11) C(3) C(4) C(5) 177.2(4) . . .
C(3) C(4) C(5) N(1) 1.1(7) . . .
C(3) C(4) C(5) C(6) -177.5(4) . . .
N(1) C(5) C(6) N(2) -0.9(6) . . .
N(1) C(5) C(6) C(7) 179.6(4) . . .
C(4) C(5) C(6) N(2) 177.7(4) . . .
C(4) C(5) C(6) C(7) -1.8(8) . . .
N(2) C(6) C(7) C(8) -1.2(7) . . .
C(5) C(6) C(7) C(8) 178.2(4) . . .
C(6) C(7) C(8) C(9) 0.5(7) . . .
C(6) C(7) C(8) C(12) 177.8(4) . . .
C(7) C(8) C(9) C(10) 0.2(6) . . .
C(7) C(8) C(12) Ca(1) -110.7(14) . . .
C(7) C(8) C(12) O(3) -17.8(7) . . .
C(7) C(8) C(12) O(4) 163.9(5) . . .
C(9) C(8) C(12) Ca(1) 66.5(15) . . .
C(9) C(8) C(12) O(3) 159.5(5) . . .
C(9) C(8) C(12) O(4) -18.9(7) . . .
C(12) C(8) C(9) C(10) -177.1(4) . . .
C(8) C(9) C(10) N(2) -0.2(6) . . .
